data_2221406
loop_
_publ_author_name
'Zhao, Jin-Hao'
'Zhou, Yong'
'Zhu, Guo-Nian'
'Cheng, Jing-Li'

_publ_section_title
;
 4-Hydroxy-3-mesityl-1-oxaspiro[4.4]non-3-en-2-one
;
_journal_coeditor_code IS2389
_journal_issue 4
_journal_name_full 'Acta Crystallographica Section E'
_journal_page_first o755
_journal_paper_doi 10.1107/S1600536809008617
_journal_volume 65
_journal_year 2009
_chemical_formula_iupac 'C17 H20 O3'
_chemical_formula_moiety 'C17 H20 O3'
_chemical_formula_sum 'C17 H20 O3'
_chemical_formula_weight 272.33
_chemical_name_systematic
;
4-Hydroxy-3-mesityl-1-oxaspiro[4.4]non-3-en-2-one
;
_space_group_IT_number 14
_symmetry_cell_setting monoclinic
_symmetry_space_group_name_Hall '-P 2yn'
_symmetry_space_group_name_H-M 'P 1 21/n 1'
_atom_sites_solution_hydrogens geom
_atom_sites_solution_primary direct
_atom_sites_solution_secondary difmap
_cell_angle_alpha 90.00
_cell_angle_beta 97.809(2)
_cell_angle_gamma 90.00
_cell_formula_units_Z 4
_cell_length_a 8.8543(4)
_cell_length_b 17.9266(7)
_cell_length_c 9.4883(4)
_cell_measurement_reflns_used 9815
_cell_measurement_temperature 296.0(10)
_cell_measurement_theta_max 27.5
_cell_measurement_theta_min 3.1
_cell_volume 1492.09(11)
_computing_cell_refinement 'PROCESS-AUTO (Rigaku, 1998'
_computing_data_collection 'PROCESS-AUTO (Rigaku, 1998)'
_computing_data_reduction 'CrystalStructure (Rigaku/MSC, 2002)'
_computing_molecular_graphics 'ORTEP-3 (Farrugia, 1997)'
_computing_publication_material 'WinGX (Farrugia, 1999)'
_computing_structure_refinement 'SHELXL97 (Sheldrick, 2008)'
_computing_structure_solution 'SHELXS97 (Sheldrick, 2008)'
_diffrn_ambient_temperature 296.0(10)
_diffrn_detector_area_resol_mean 10.00
_diffrn_measured_fraction_theta_full 0.998
_diffrn_measured_fraction_theta_max 0.998
_diffrn_measurement_device_type 'Rigaku R-AXIS RAPID'
_diffrn_measurement_method \w
_diffrn_radiation_monochromator graphite
_diffrn_radiation_source 'fine-focus sealed tube'
_diffrn_radiation_type MoK\a
_diffrn_radiation_wavelength 0.71075
_diffrn_reflns_av_R_equivalents 0.0262
_diffrn_reflns_av_sigmaI/netI 0.0219
_diffrn_reflns_limit_h_max 11
_diffrn_reflns_limit_h_min -11
_diffrn_reflns_limit_k_max 23
_diffrn_reflns_limit_k_min -22
_diffrn_reflns_limit_l_max 11
_diffrn_reflns_limit_l_min -12
_diffrn_reflns_number 14502
_diffrn_reflns_theta_full 27.47
_diffrn_reflns_theta_max 27.47
_diffrn_reflns_theta_min 3.14
_exptl_absorpt_coefficient_mu 0.082
_exptl_absorpt_correction_T_max 0.9838
_exptl_absorpt_correction_T_min 0.9471
_exptl_absorpt_correction_type multi-scan
_exptl_absorpt_process_details '(<i>ABSCOR</i>; Higashi, 1995)'
_exptl_crystal_colour colorless
_exptl_crystal_density_diffrn 1.212
_exptl_crystal_density_method 'not measured'
_exptl_crystal_description chunk
_exptl_crystal_F_000 584
_exptl_crystal_size_max 0.54
_exptl_crystal_size_mid 0.48
_exptl_crystal_size_min 0.20
_refine_diff_density_max 0.208
_refine_diff_density_min -0.166
_refine_ls_extinction_coef 0.028(4)
_refine_ls_extinction_expression Fc^*^=kFc[1+0.001xFc^2^\l^3^/sin(2\q)]^-1/4^
_refine_ls_extinction_method 'SHELXL97 (Sheldrick, 2008)'
_refine_ls_goodness_of_fit_ref 1.001
_refine_ls_hydrogen_treatment constr
_refine_ls_matrix_type full
_refine_ls_number_parameters 186
_refine_ls_number_reflns 3410
_refine_ls_number_restraints 0
_refine_ls_restrained_S_all 1.001
_refine_ls_R_factor_all 0.0652
_refine_ls_R_factor_gt 0.0446
_refine_ls_shift/su_max 0.003
_refine_ls_shift/su_mean 0.000
_refine_ls_structure_factor_coef Fsqd
_refine_ls_weighting_details 'calc w=1/[\s^2^(Fo^2^)+(0.0705P)^2^+0.2966P] where P=(Fo^2^+2Fc^2^)/3'
_refine_ls_weighting_scheme calc
_refine_ls_wR_factor_gt 0.1221
_refine_ls_wR_factor_ref 0.1392
_reflns_number_gt 2344
_reflns_number_total 3410
_reflns_threshold_expression I>2\s(I)
_cod_data_source_file is2389.cif
_cod_data_source_block I
_cod_original_sg_symbol_H-M 'P 21/n'
_cod_database_code 2221406
_cod_database_fobs_code 2221406

loop_
_symmetry_equiv_pos_as_xyz
'x, y, z'
'-x+1/2, y+1/2, -z+1/2'
'-x, -y, -z'
'x-1/2, -y-1/2, z-1/2'

loop_
_atom_site_type_symbol
_atom_site_label
_atom_site_fract_x
_atom_site_fract_y
_atom_site_fract_z
_atom_site_U_iso_or_equiv
_atom_site_adp_type
_atom_site_calc_flag
_atom_site_refinement_flags
_atom_site_occupancy
_atom_site_disorder_assembly
_atom_site_disorder_group
O O1 0.58430(13) 0.34534(6) 0.74039(12) 0.0565(3) Uani d . 1 . .
H H1 0.6644 0.3224 0.7610 0.068 Uiso calc R 1 . .
O O2 0.35651(13) 0.19282(7) 0.36494(12) 0.0566(3) Uani d . 1 . .
O O3 0.28216(11) 0.29401(6) 0.47485(11) 0.0509(3) Uani d . 1 . .
C C1 0.34616(17) 0.34474(8) 0.58738(16) 0.0479(4) Uani d . 1 . .
C C2 0.49897(16) 0.31085(8) 0.63500(15) 0.0441(3) Uani d . 1 . .
C C3 0.52342(15) 0.25023(8) 0.55790(15) 0.0423(3) Uani d . 1 . .
C C4 0.38583(16) 0.24044(8) 0.45643(16) 0.0449(4) Uani d . 1 . .
C C5 0.66240(15) 0.20313(8) 0.56780(14) 0.0418(3) Uani d . 1 . .
C C6 0.65908(17) 0.12818(9) 0.60806(15) 0.0466(4) Uani d . 1 . .
C C7 0.7938(2) 0.08727(10) 0.62374(18) 0.0577(4) Uani d . 1 . .
H H7 0.7910 0.0373 0.6496 0.069 Uiso calc R 1 . .
C C8 0.93077(19) 0.11821(12) 0.60223(19) 0.0630(5) Uani d . 1 . .
C C9 0.93142(18) 0.19158(12) 0.55935(19) 0.0632(5) Uani d . 1 . .
H H9 1.0232 0.2129 0.5428 0.076 Uiso calc R 1 . .
C C10 0.79980(17) 0.23510(10) 0.53979(17) 0.0516(4) Uani d . 1 . .
C C11 0.5131(2) 0.09125(10) 0.6355(2) 0.0669(5) Uani d . 1 . .
H H11A 0.5348 0.0421 0.6729 0.080 Uiso calc R 1 . .
H H11B 0.4447 0.0879 0.5480 0.080 Uiso calc R 1 . .
H H11C 0.4665 0.1202 0.7029 0.080 Uiso calc R 1 . .
C C12 1.0770(2) 0.07381(16) 0.6244(3) 0.0992(9) Uani d . 1 . .
H H12A 1.1297 0.0795 0.5430 0.119 Uiso calc R 1 . .
H H12B 1.0539 0.0221 0.6365 0.119 Uiso calc R 1 . .
H H12C 1.1404 0.0916 0.7077 0.119 Uiso calc R 1 . .
C C13 0.8078(3) 0.31327(12) 0.4869(3) 0.0788(6) Uani d . 1 . .
H H13A 0.7232 0.3224 0.4144 0.095 Uiso calc R 1 . .
H H13B 0.9014 0.3202 0.4481 0.095 Uiso calc R 1 . .
H H13C 0.8039 0.3474 0.5642 0.095 Uiso calc R 1 . .
C C14 0.2387(2) 0.35110(11) 0.7003(2) 0.0651(5) Uani d . 1 . .
H H14A 0.1679 0.3095 0.6926 0.078 Uiso calc R 1 . .
H H14B 0.2964 0.3507 0.7948 0.078 Uiso calc R 1 . .
C C15 0.1532(3) 0.42400(14) 0.6740(3) 0.0951(8) Uani d . 1 . .
H H15A 0.0442 0.4157 0.6673 0.114 Uiso calc R 1 . .
H H15B 0.1836 0.4588 0.7509 0.114 Uiso calc R 1 . .
C C16 0.1930(3) 0.45354(13) 0.5383(3) 0.0983(9) Uani d . 1 . .
H H16A 0.1941 0.5076 0.5393 0.118 Uiso calc R 1 . .
H H16B 0.1201 0.4368 0.4590 0.118 Uiso calc R 1 . .
C C17 0.3512(2) 0.42296(10) 0.5263(2) 0.0672(5) Uani d . 1 . .
H H17A 0.3699 0.4215 0.4280 0.081 Uiso calc R 1 . .
H H17B 0.4297 0.4528 0.5811 0.081 Uiso calc R 1 . .

loop_
_atom_site_aniso_label
_atom_site_aniso_U_11
_atom_site_aniso_U_22
_atom_site_aniso_U_33
_atom_site_aniso_U_12
_atom_site_aniso_U_13
_atom_site_aniso_U_23
O2 0.0467(6) 0.0659(7) 0.0516(6) 0.0019(5) -0.0130(5) -0.0115(5)
O3 0.0375(5) 0.0604(6) 0.0503(6) 0.0066(4) -0.0107(5) -0.0036(5)
O1 0.0467(6) 0.0621(7) 0.0544(6) 0.0071(5) -0.0158(5) -0.0121(5)
C6 0.0434(8) 0.0533(8) 0.0421(7) 0.0022(6) 0.0023(6) -0.0025(6)
C2 0.0375(7) 0.0511(8) 0.0404(7) 0.0005(6) -0.0062(6) 0.0018(6)
C5 0.0337(7) 0.0544(8) 0.0350(7) 0.0002(6) -0.0033(5) -0.0035(6)
C4 0.0362(7) 0.0538(8) 0.0420(7) -0.0003(6) -0.0040(6) 0.0018(7)
C7 0.0587(10) 0.0606(10) 0.0515(9) 0.0148(8) -0.0014(8) -0.0052(8)
C3 0.0331(7) 0.0508(8) 0.0403(7) -0.0003(6) -0.0045(6) 0.0010(6)
C1 0.0415(8) 0.0530(8) 0.0450(8) 0.0063(6) -0.0086(6) -0.0003(6)
C10 0.0393(8) 0.0672(10) 0.0471(8) -0.0077(7) 0.0016(6) -0.0061(7)
C9 0.0325(8) 0.0966(14) 0.0598(10) -0.0071(8) 0.0035(7) -0.0207(10)
C8 0.0434(9) 0.0874(13) 0.0544(9) 0.0161(9) -0.0069(7) -0.0207(9)
C11 0.0600(11) 0.0624(10) 0.0800(12) -0.0036(8) 0.0157(9) 0.0087(9)
C14 0.0505(10) 0.0856(13) 0.0572(10) 0.0117(9) 0.0003(8) -0.0070(9)
C17 0.0730(12) 0.0551(10) 0.0672(11) 0.0017(8) -0.0126(9) 0.0091(8)
C13 0.0677(13) 0.0812(13) 0.0881(14) -0.0219(10) 0.0133(11) 0.0100(11)
C16 0.0885(17) 0.0668(13) 0.127(2) 0.0307(12) -0.0290(16) -0.0023(14)
C12 0.0569(12) 0.129(2) 0.1046(17) 0.0382(13) -0.0141(12) -0.0354(16)
C15 0.0583(12) 0.0889(16) 0.135(2) 0.0126(11) 0.0030(13) -0.0317(16)

loop_
_atom_type_symbol
_atom_type_description
_atom_type_scat_dispersion_real
_atom_type_scat_dispersion_imag
_atom_type_scat_source
C C 0.0033 0.0016 'International Tables Vol C Tables 4.2.6.8 and 6.1.1.4'
H H 0.0000 0.0000 'International Tables Vol C Tables 4.2.6.8 and 6.1.1.4'
O O 0.0106 0.0060 'International Tables Vol C Tables 4.2.6.8 and 6.1.1.4'

loop_
_geom_angle_atom_site_label_1
_geom_angle_atom_site_label_2
_geom_angle_atom_site_label_3
_geom_angle_site_symmetry_1
_geom_angle_site_symmetry_3
_geom_angle
_geom_angle_publ_flag
C4 O3 C1 . . 109.49(10) ?
C2 O1 H1 . . 109.5 ?
C7 C6 C5 . . 119.10(15) ?
C7 C6 C11 . . 119.57(15) ?
C5 C6 C11 . . 121.33(14) ?
O1 C2 C3 . . 132.24(13) ?
O1 C2 C1 . . 116.03(13) ?
C3 C2 C1 . . 111.72(12) ?
C6 C5 C10 . . 119.70(14) ?
C6 C5 C3 . . 121.04(13) ?
C10 C5 C3 . . 119.24(14) ?
O2 C4 O3 . . 120.32(12) ?
O2 C4 C3 . . 129.22(14) ?
O3 C4 C3 . . 110.45(13) ?
C8 C7 C6 . . 122.20(17) ?
C8 C7 H7 . . 118.9 ?
C6 C7 H7 . . 118.9 ?
C2 C3 C4 . . 105.96(13) ?
C2 C3 C5 . . 128.23(12) ?
C4 C3 C5 . . 125.79(13) ?
O3 C1 C2 . . 102.33(11) ?
O3 C1 C17 . . 108.96(12) ?
C2 C1 C17 . . 114.67(14) ?
O3 C1 C14 . . 110.02(13) ?
C2 C1 C14 . . 116.21(13) ?
C17 C1 C14 . . 104.56(14) ?
C9 C10 C5 . . 118.51(16) ?
C9 C10 C13 . . 119.54(16) ?
C5 C10 C13 . . 121.93(16) ?
C8 C9 C10 . . 122.48(16) ?
C8 C9 H9 . . 118.8 ?
C10 C9 H9 . . 118.8 ?
C7 C8 C9 . . 117.95(15) ?
C7 C8 C12 . . 121.6(2) ?
C9 C8 C12 . . 120.4(2) ?
C6 C11 H11A . . 109.5 ?
C6 C11 H11B . . 109.5 ?
H11A C11 H11B . . 109.5 ?
C6 C11 H11C . . 109.5 ?
H11A C11 H11C . . 109.5 ?
H11B C11 H11C . . 109.5 ?
C15 C14 C1 . . 107.09(18) ?
C15 C14 H14A . . 110.3 ?
C1 C14 H14A . . 110.3 ?
C15 C14 H14B . . 110.3 ?
C1 C14 H14B . . 110.3 ?
H14A C14 H14B . . 108.6 ?
C1 C17 C16 . . 103.20(18) ?
C1 C17 H17A . . 111.1 ?
C16 C17 H17A . . 111.1 ?
C1 C17 H17B . . 111.1 ?
C16 C17 H17B . . 111.1 ?
H17A C17 H17B . . 109.1 ?
C10 C13 H13A . . 109.5 ?
C10 C13 H13B . . 109.5 ?
H13A C13 H13B . . 109.5 ?
C10 C13 H13C . . 109.5 ?
H13A C13 H13C . . 109.5 ?
H13B C13 H13C . . 109.5 ?
C15 C16 C17 . . 105.47(17) ?
C15 C16 H16A . . 110.6 ?
C17 C16 H16A . . 110.6 ?
C15 C16 H16B . . 110.6 ?
C17 C16 H16B . . 110.6 ?
H16A C16 H16B . . 108.8 ?
C8 C12 H12A . . 109.5 ?
C8 C12 H12B . . 109.5 ?
H12A C12 H12B . . 109.5 ?
C8 C12 H12C . . 109.5 ?
H12A C12 H12C . . 109.5 ?
H12B C12 H12C . . 109.5 ?
C16 C15 C14 . . 106.21(19) ?
C16 C15 H15A . . 110.5 ?
C14 C15 H15A . . 110.5 ?
C16 C15 H15B . . 110.5 ?
C14 C15 H15B . . 110.5 ?
H15A C15 H15B . . 108.7 ?

loop_
_geom_bond_atom_site_label_1
_geom_bond_atom_site_label_2
_geom_bond_site_symmetry_2
_geom_bond_distance
_geom_bond_publ_flag
O2 C4 . 1.2200(18) ?
O3 C4 . 1.3561(18) ?
O3 C1 . 1.4574(18) ?
O1 C2 . 1.3221(17) ?
O1 H1 . 0.8200 ?
C6 C7 . 1.391(2) ?
C6 C5 . 1.398(2) ?
C6 C11 . 1.506(2) ?
C2 C3 . 1.344(2) ?
C2 C1 . 1.4960(19) ?
C5 C10 . 1.402(2) ?
C5 C3 . 1.4847(19) ?
C4 C3 . 1.4571(19) ?
C7 C8 . 1.374(3) ?
C7 H7 . 0.9300 ?
C1 C17 . 1.520(2) ?
C1 C14 . 1.531(3) ?
C10 C9 . 1.394(2) ?
C10 C13 . 1.493(3) ?
C9 C8 . 1.377(3) ?
C9 H9 . 0.9300 ?
C8 C12 . 1.510(2) ?
C11 H11A . 0.9600 ?
C11 H11B . 0.9600 ?
C11 H11C . 0.9600 ?
C14 C15 . 1.514(3) ?
C14 H14A . 0.9700 ?
C14 H14B . 0.9700 ?
C17 C16 . 1.523(3) ?
C17 H17A . 0.9700 ?
C17 H17B . 0.9700 ?
C13 H13A . 0.9600 ?
C13 H13B . 0.9600 ?
C13 H13C . 0.9600 ?
C16 C15 . 1.479(4) ?
C16 H16A . 0.9700 ?
C16 H16B . 0.9700 ?
C12 H12A . 0.9600 ?
C12 H12B . 0.9600 ?
C12 H12C . 0.9600 ?
C15 H15A . 0.9700 ?
C15 H15B . 0.9700 ?

loop_
_geom_hbond_atom_site_label_D
_geom_hbond_atom_site_label_H
_geom_hbond_atom_site_label_A
_geom_hbond_site_symmetry_A
_geom_hbond_distance_DH
_geom_hbond_distance_HA
_geom_hbond_distance_DA
_geom_hbond_angle_DHA
O1 H1 O2 4_666 0.82 1.87 2.6267(14) 154

loop_
_geom_torsion_atom_site_label_1
_geom_torsion_atom_site_label_2
_geom_torsion_atom_site_label_3
_geom_torsion_atom_site_label_4
_geom_torsion_site_symmetry_1
_geom_torsion_site_symmetry_2
_geom_torsion_site_symmetry_3
_geom_torsion_site_symmetry_4
_geom_torsion
_geom_torsion_publ_flag
C7 C6 C5 C10 . . . . 1.9(2) ?
C11 C6 C5 C10 . . . . -178.43(15) ?
C7 C6 C5 C3 . . . . -176.40(13) ?
C11 C6 C5 C3 . . . . 3.2(2) ?
C1 O3 C4 O2 . . . . -178.53(14) ?
C1 O3 C4 C3 . . . . 1.85(17) ?
C5 C6 C7 C8 . . . . 0.6(2) ?
C11 C6 C7 C8 . . . . -179.04(16) ?
O1 C2 C3 C4 . . . . -179.64(16) ?
C1 C2 C3 C4 . . . . -0.90(18) ?
O1 C2 C3 C5 . . . . -1.5(3) ?
C1 C2 C3 C5 . . . . 177.20(14) ?
O2 C4 C3 C2 . . . . 179.84(16) ?
O3 C4 C3 C2 . . . . -0.58(18) ?
O2 C4 C3 C5 . . . . 1.7(3) ?
O3 C4 C3 C5 . . . . -178.75(13) ?
C6 C5 C3 C2 . . . . 116.31(18) ?
C10 C5 C3 C2 . . . . -62.0(2) ?
C6 C5 C3 C4 . . . . -65.9(2) ?
C10 C5 C3 C4 . . . . 115.72(17) ?
C4 O3 C1 C2 . . . . -2.22(16) ?
C4 O3 C1 C17 . . . . 119.58(15) ?
C4 O3 C1 C14 . . . . -126.33(14) ?
O1 C2 C1 O3 . . . . -179.12(13) ?
C3 C2 C1 O3 . . . . 1.92(17) ?
O1 C2 C1 C17 . . . . 63.07(19) ?
C3 C2 C1 C17 . . . . -115.89(16) ?
O1 C2 C1 C14 . . . . -59.24(19) ?
C3 C2 C1 C14 . . . . 121.80(16) ?
C6 C5 C10 C9 . . . . -2.9(2) ?
C3 C5 C10 C9 . . . . 175.51(14) ?
C6 C5 C10 C13 . . . . 175.74(16) ?
C3 C5 C10 C13 . . . . -5.9(2) ?
C5 C10 C9 C8 . . . . 1.3(3) ?
C13 C10 C9 C8 . . . . -177.29(17) ?
C6 C7 C8 C9 . . . . -2.1(2) ?
C6 C7 C8 C12 . . . . 177.94(17) ?
C10 C9 C8 C7 . . . . 1.1(3) ?
C10 C9 C8 C12 . . . . -178.93(18) ?
O3 C1 C14 C15 . . . . -101.66(17) ?
C2 C1 C14 C15 . . . . 142.70(16) ?
C17 C1 C14 C15 . . . . 15.21(19) ?
O3 C1 C17 C16 . . . . 85.95(18) ?
C2 C1 C17 C16 . . . . -160.07(16) ?
C14 C1 C17 C16 . . . . -31.65(18) ?
C1 C17 C16 C15 . . . . 37.3(2) ?
C17 C16 C15 C14 . . . . -27.9(2) ?
C1 C14 C15 C16 . . . . 7.8(2) ?

loop_
_cod_related_entry_id
_cod_related_entry_database
_cod_related_entry_code
1 ChemSpider 22369345
